data_7128765
loop_
_publ_author_name
'Hartmann, Deborah'
'Braner, Sven'
'Greb, Lutz'

_publ_section_title
;
 Bis(perchlorocatecholato)silane and heteroleptic bidonors: hidden
 frustrated Lewis pairs resulting from ring strain.
;
_journal_issue 69
_journal_name_full 'Chemical communications (Cambridge, England)'
_journal_page_first 8572
_journal_page_last 8575
_journal_paper_doi 10.1039/d1cc03452a
_journal_volume 57
_journal_year 2021
_chemical_formula_moiety 'C19 H10 Cl8 N2 O4 Si'
_chemical_formula_sum 'C19 H10 Cl8 N2 O4 Si'
_chemical_formula_weight 641.98
_chemical_properties_physical Moisture-sensitive
_space_group_crystal_system monoclinic
_space_group_IT_number 15
_space_group_name_Hall '-C 2yc'
_space_group_name_H-M_alt 'C 1 2/c 1'
_atom_sites_solution_hydrogens geom
_atom_sites_solution_primary dual
_audit_creation_date 2021-03-31
_audit_creation_method
;
Olex2 1.3-alpha
(compiled 2020.11.12 svn.r5f609507 for OlexSys, GUI svn.r6272)
;
_audit_update_record
;
2021-06-20 deposited with the CCDC.	2021-07-27 downloaded from the CCDC.
;
_cell_angle_alpha 90
_cell_angle_beta 93.241(3)
_cell_angle_gamma 90
_cell_formula_units_Z 8
_cell_length_a 14.3910(13)
_cell_length_b 8.8970(8)
_cell_length_c 36.446(3)
_cell_measurement_reflns_used 9063
_cell_measurement_temperature 100.0
_cell_measurement_theta_max 28.72
_cell_measurement_theta_min 2.69
_cell_volume 4659.0(7)
_computing_cell_refinement 'SAINT V8.40A (Bruker, 2019)'
_computing_data_reduction 'SAINT V8.40A (Bruker, 2019)'
_computing_molecular_graphics 'Olex2 1.3-alpha (Dolomanov et al., 2009)'
_computing_publication_material 'Olex2 1.3-alpha (Dolomanov et al., 2009)'
_computing_structure_refinement 'XL  (Sheldrick, 2008)'
_computing_structure_solution 'SHELXT 2014/5 (Sheldrick, 2014)'
_diffrn_ambient_temperature 100.0
_diffrn_detector 'Bruker PhotonIII detector'
_diffrn_detector_area_resol_mean 7.9
_diffrn_detector_type 'CPAD detector'
_diffrn_measured_fraction_theta_full 0.998
_diffrn_measured_fraction_theta_max 0.997
_diffrn_measurement_device 'three-circle diffractometer'
_diffrn_measurement_device_type 'Bruker APEX-III CCD'
_diffrn_measurement_method '\f and \w scans'
_diffrn_radiation_monochromator 'mirror optics'
_diffrn_radiation_probe x-ray
_diffrn_radiation_type MoK\a
_diffrn_radiation_wavelength 0.71073
_diffrn_reflns_av_R_equivalents 0.0676
_diffrn_reflns_av_unetI/netI 0.0273
_diffrn_reflns_Laue_measured_fraction_full 0.998
_diffrn_reflns_Laue_measured_fraction_max 0.997
_diffrn_reflns_limit_h_max 19
_diffrn_reflns_limit_h_min -19
_diffrn_reflns_limit_k_max 12
_diffrn_reflns_limit_k_min -12
_diffrn_reflns_limit_l_max 45
_diffrn_reflns_limit_l_min -49
_diffrn_reflns_number 89708
_diffrn_reflns_point_group_measured_fraction_full 0.998
_diffrn_reflns_point_group_measured_fraction_max 0.997
_diffrn_reflns_theta_full 25.242
_diffrn_reflns_theta_max 28.750
_diffrn_reflns_theta_min 2.239
_diffrn_source 'microfocus sealed X-ray tube'
_diffrn_source_current 1.4
_diffrn_source_power 0.07
_diffrn_source_voltage 50.0
_diffrn_standards_number 0
_exptl_absorpt_coefficient_mu 1.052
_exptl_absorpt_correction_T_max 0.7458
_exptl_absorpt_correction_T_min 0.5871
_exptl_absorpt_correction_type multi-scan
_exptl_absorpt_process_details
'SADABS-2016/2 (Bruker,2016/2) was used for absorption correction. wR2(int) was 0.1468 before and 0.0909 after correction. The Ratio of minimum to maximum transmission is 0.7872. The \l/2 correction factor is Not present.'
_exptl_crystal_colour 'light yellow'
_exptl_crystal_colour_modifier light
_exptl_crystal_colour_primary yellow
_exptl_crystal_density_diffrn 1.831
_exptl_crystal_description block
_exptl_crystal_F_000 2560
_exptl_crystal_size_max 0.344
_exptl_crystal_size_mid 0.239
_exptl_crystal_size_min 0.182
_refine_diff_density_max 0.782
_refine_diff_density_min -0.547
_refine_diff_density_rms 0.109
_refine_ls_extinction_method none
_refine_ls_goodness_of_fit_ref 1.152
_refine_ls_hydrogen_treatment constr
_refine_ls_matrix_type full
_refine_ls_number_parameters 309
_refine_ls_number_reflns 6036
_refine_ls_number_restraints 0
_refine_ls_restrained_S_all 1.152
_refine_ls_R_factor_all 0.0564
_refine_ls_R_factor_gt 0.0478
_refine_ls_shift/su_max 0.001
_refine_ls_shift/su_mean 0.000
_refine_ls_structure_factor_coef Fsqd
_refine_ls_weighting_details 'w=1/[\s^2^(Fo^2^)+(0.0314P)^2^+35.7086P] where P=(Fo^2^+2Fc^2^)/3'
_refine_ls_weighting_scheme calc
_refine_ls_wR_factor_gt 0.1161
_refine_ls_wR_factor_ref 0.1220
_reflns_Friedel_coverage 0.000
_reflns_number_gt 5316
_reflns_number_total 6036
_reflns_threshold_expression 'I > 2\s(I)'
_cod_data_source_file d1cc03452a2.cif
_cod_data_source_block mo_dh302h2_0m
_cod_depositor_comments 'Adding full bibliography for 7128765--7128778.cif.'
_cod_database_code 7128765
_shelx_shelxl_version_number 2018/3
_shelx_space_group_comment
;
The symmetry employed for this shelxl refinement is uniquely defined
by the following loop, which should always be used as a source of
symmetry information in preference to the above space-group names.
They are only intended as comments.
;
_shelx_estimated_absorpt_t_max 0.832
_shelx_estimated_absorpt_t_min 0.714
_olex2_refinement_description
;
1. Fixed Uiso
 At 1.2 times of:
  All C(H) groups
 At 1.5 times of:
  All C(H,H,H) groups
2.a Aromatic/amide H refined with riding coordinates:
 C17(H17), C14(H14), C16(H16), C15(H15)
2.b Idealised Me refined as rotating group:
 C19(H19A,H19B,H19C), C18(H18A,H18B,H18C)
;
_olex2_date_sample_data_collection 2019-12-04
_olex2_date_sample_submission 2019-12-04
_olex2_submission_special_instructions 'No special instructions were received'

loop_
_space_group_symop_operation_xyz
'x, y, z'
'-x, y, -z+1/2'
'x+1/2, y+1/2, z'
'-x+1/2, y+1/2, -z+1/2'
'-x, -y, -z'
'x, -y, z-1/2'
'-x+1/2, -y+1/2, -z'
'x+1/2, -y+1/2, z-1/2'

loop_
_atom_site_label
_atom_site_type_symbol
_atom_site_fract_x
_atom_site_fract_y
_atom_site_fract_z
_atom_site_U_iso_or_equiv
_atom_site_adp_type
_atom_site_occupancy
_atom_site_site_symmetry_order
_atom_site_calc_flag
_atom_site_refinement_flags_posn
_atom_site_refinement_flags_adp
_atom_site_refinement_flags_occupancy
_atom_site_disorder_assembly
_atom_site_disorder_group
Cl8 Cl 0.36818(6) 0.60287(9) 0.74775(2) 0.02273(16) Uani 1 1 d . . . . .
Cl7 Cl 0.40704(6) 0.35608(9) 0.80911(2) 0.02340(17) Uani 1 1 d . . . . .
Cl1 Cl 0.60619(5) 0.50119(9) 0.57927(2) 0.02315(16) Uani 1 1 d . . . . .
Cl3 Cl 0.45458(6) 0.14251(9) 0.47115(2) 0.02385(17) Uani 1 1 d . . . . .
Cl5 Cl 0.35623(6) -0.07571(9) 0.70468(2) 0.02437(17) Uani 1 1 d . . . . .
Cl2 Cl 0.61707(6) 0.34628(10) 0.50172(2) 0.02521(17) Uani 1 1 d . . . . .
Cl4 Cl 0.28474(6) 0.07900(10) 0.52057(2) 0.02521(17) Uani 1 1 d . . . . .
Cl6 Cl 0.39354(6) 0.01487(9) 0.78719(2) 0.02686(18) Uani 1 1 d . . . . .
Si1 Si 0.32023(6) 0.36170(10) 0.63115(2) 0.01757(17) Uani 1 1 d . . . . .
O1 O 0.42487(15) 0.4253(3) 0.61491(6) 0.0189(4) Uani 1 1 d . . . . .
O2 O 0.29555(15) 0.2653(3) 0.58993(6) 0.0194(4) Uani 1 1 d . . . . .
O4 O 0.33931(16) 0.4643(2) 0.67159(6) 0.0188(4) Uani 1 1 d . . . . .
O3 O 0.34508(16) 0.1953(3) 0.65432(6) 0.0200(4) Uani 1 1 d . . . . .
N1 N 0.18711(19) 0.3491(3) 0.63697(7) 0.0189(5) Uani 1 1 d . . . . .
N2 N 0.24401(18) 0.5516(3) 0.61103(7) 0.0190(5) Uani 1 1 d . . . . .
C1 C 0.4402(2) 0.3647(3) 0.58169(8) 0.0173(6) Uani 1 1 d . . . . .
C6 C 0.5178(2) 0.3873(4) 0.56177(8) 0.0188(6) Uani 1 1 d . . . . .
C12 C 0.3542(2) 0.3717(4) 0.70058(8) 0.0178(6) Uani 1 1 d . . . . .
C2 C 0.3676(2) 0.2724(4) 0.56800(8) 0.0184(6) Uani 1 1 d . . . . .
C7 C 0.3557(2) 0.2198(4) 0.69078(8) 0.0192(6) Uani 1 1 d . . . . .
C13 C 0.1598(2) 0.4778(4) 0.62110(8) 0.0197(6) Uani 1 1 d . . . . .
C10 C 0.3830(2) 0.3044(4) 0.76394(8) 0.0190(6) Uani 1 1 d . . . . .
C17 C 0.1249(2) 0.2517(4) 0.64944(9) 0.0226(6) Uani 1 1 d . . . . .
H17 H 0.145050 0.159946 0.660593 0.027 Uiso 1 1 calc R U . . .
C8 C 0.3655(2) 0.1100(3) 0.71744(9) 0.0189(6) Uani 1 1 d . . . . .
C19 C 0.2593(2) 0.6970(4) 0.63102(9) 0.0235(6) Uani 1 1 d . . . . .
H19A H 0.254854 0.680499 0.657448 0.035 Uiso 1 1 calc R U . . .
H19B H 0.211879 0.769727 0.622333 0.035 Uiso 1 1 calc R U . . .
H19C H 0.321219 0.736080 0.626380 0.035 Uiso 1 1 calc R U . . .
C5 C 0.5219(2) 0.3168(4) 0.52745(8) 0.0192(6) Uani 1 1 d . . . . .
C4 C 0.4499(2) 0.2242(4) 0.51388(8) 0.0201(6) Uani 1 1 d . . . . .
C14 C 0.0682(2) 0.5204(4) 0.61646(9) 0.0234(6) Uani 1 1 d . . . . .
H14 H 0.050432 0.612867 0.605049 0.028 Uiso 1 1 calc R U . . .
C9 C 0.3800(2) 0.1527(4) 0.75423(9) 0.0202(6) Uani 1 1 d . . . . .
C11 C 0.3682(2) 0.4151(3) 0.73693(8) 0.0184(6) Uani 1 1 d . . . . .
C16 C 0.0307(2) 0.2868(4) 0.64581(9) 0.0243(7) Uani 1 1 d . . . . .
H16 H -0.014077 0.219193 0.654570 0.029 Uiso 1 1 calc R U . . .
C3 C 0.3724(2) 0.1994(4) 0.53466(9) 0.0199(6) Uani 1 1 d . . . . .
C15 C 0.0024(2) 0.4212(4) 0.62932(9) 0.0250(7) Uani 1 1 d . . . . .
H15 H -0.061865 0.445596 0.626791 0.030 Uiso 1 1 calc R U . . .
C18 C 0.2443(2) 0.5807(4) 0.57090(9) 0.0248(7) Uani 1 1 d . . . . .
H18A H 0.305599 0.618225 0.564856 0.037 Uiso 1 1 calc R U . . .
H18B H 0.196760 0.655929 0.563937 0.037 Uiso 1 1 calc R U . . .
H18C H 0.230691 0.487205 0.557437 0.037 Uiso 1 1 calc R U . . .

loop_
_atom_site_aniso_label
_atom_site_aniso_U_11
_atom_site_aniso_U_22
_atom_site_aniso_U_33
_atom_site_aniso_U_23
_atom_site_aniso_U_13
_atom_site_aniso_U_12
Cl8 0.0285(4) 0.0167(3) 0.0230(4) -0.0019(3) 0.0009(3) 0.0006(3)
Cl7 0.0255(4) 0.0269(4) 0.0177(3) 0.0008(3) 0.0005(3) 0.0012(3)
Cl1 0.0206(4) 0.0232(4) 0.0258(4) -0.0029(3) 0.0023(3) -0.0041(3)
Cl3 0.0260(4) 0.0261(4) 0.0198(3) -0.0043(3) 0.0042(3) -0.0013(3)
Cl5 0.0279(4) 0.0156(3) 0.0298(4) 0.0013(3) 0.0041(3) 0.0000(3)
Cl2 0.0226(4) 0.0301(4) 0.0236(4) -0.0020(3) 0.0072(3) -0.0044(3)
Cl4 0.0237(4) 0.0272(4) 0.0250(4) -0.0065(3) 0.0040(3) -0.0076(3)
Cl6 0.0333(4) 0.0228(4) 0.0246(4) 0.0082(3) 0.0022(3) 0.0024(3)
Si1 0.0190(4) 0.0165(4) 0.0174(4) -0.0003(3) 0.0026(3) -0.0001(3)
O1 0.0196(10) 0.0195(11) 0.0178(10) -0.0026(8) 0.0030(8) -0.0006(9)
O2 0.0168(10) 0.0232(11) 0.0185(10) -0.0021(8) 0.0040(8) -0.0012(9)
O4 0.0244(11) 0.0151(10) 0.0171(10) 0.0014(8) 0.0018(8) 0.0018(8)
O3 0.0239(11) 0.0165(10) 0.0196(10) -0.0010(8) 0.0023(8) 0.0014(9)
N1 0.0215(13) 0.0180(12) 0.0174(12) -0.0017(10) 0.0035(9) 0.0013(10)
N2 0.0196(13) 0.0199(13) 0.0176(12) 0.0002(10) 0.0016(9) 0.0002(10)
C1 0.0180(14) 0.0170(14) 0.0172(13) 0.0004(11) 0.0023(11) 0.0013(11)
C6 0.0167(14) 0.0175(14) 0.0220(14) 0.0010(11) 0.0001(11) -0.0001(11)
C12 0.0176(14) 0.0183(14) 0.0178(14) 0.0033(11) 0.0031(11) 0.0018(11)
C2 0.0146(13) 0.0200(15) 0.0207(14) 0.0009(11) 0.0030(11) 0.0009(11)
C7 0.0194(14) 0.0189(15) 0.0193(14) 0.0008(11) 0.0014(11) 0.0013(12)
C13 0.0207(15) 0.0197(15) 0.0186(14) -0.0024(11) 0.0019(11) 0.0012(12)
C10 0.0196(14) 0.0194(14) 0.0180(14) 0.0023(11) 0.0017(11) 0.0025(11)
C17 0.0271(16) 0.0195(15) 0.0215(15) -0.0025(12) 0.0048(12) -0.0020(13)
C8 0.0182(14) 0.0131(13) 0.0259(15) 0.0023(11) 0.0041(11) 0.0001(11)
C19 0.0256(16) 0.0166(15) 0.0283(16) 0.0000(12) 0.0011(13) 0.0007(12)
C5 0.0174(14) 0.0196(14) 0.0210(14) 0.0014(11) 0.0048(11) 0.0005(11)
C4 0.0233(15) 0.0200(15) 0.0171(14) -0.0014(11) 0.0026(11) -0.0004(12)
C14 0.0204(15) 0.0262(16) 0.0235(15) -0.0010(13) 0.0004(12) 0.0022(13)
C9 0.0184(14) 0.0195(15) 0.0229(15) 0.0075(12) 0.0035(11) 0.0027(12)
C11 0.0191(14) 0.0155(14) 0.0208(14) 0.0006(11) 0.0023(11) 0.0014(11)
C16 0.0219(16) 0.0240(16) 0.0276(16) -0.0047(13) 0.0054(12) -0.0029(13)
C3 0.0198(14) 0.0194(14) 0.0205(14) -0.0011(12) 0.0016(11) -0.0008(12)
C15 0.0166(14) 0.0284(17) 0.0301(17) -0.0046(14) 0.0023(12) 0.0003(13)
C18 0.0269(16) 0.0276(17) 0.0200(15) 0.0046(13) 0.0023(12) 0.0024(14)

loop_
_atom_type_symbol
_atom_type_description
_atom_type_scat_dispersion_real
_atom_type_scat_dispersion_imag
_atom_type_scat_source
C C 0.0033 0.0016 'International Tables Vol C Tables 4.2.6.8 and 6.1.1.4'
H H 0.0000 0.0000 'International Tables Vol C Tables 4.2.6.8 and 6.1.1.4'
Cl Cl 0.1484 0.1585 'International Tables Vol C Tables 4.2.6.8 and 6.1.1.4'
N N 0.0061 0.0033 'International Tables Vol C Tables 4.2.6.8 and 6.1.1.4'
O O 0.0106 0.0060 'International Tables Vol C Tables 4.2.6.8 and 6.1.1.4'
Si Si 0.0817 0.0704 'International Tables Vol C Tables 4.2.6.8 and 6.1.1.4'

loop_
_geom_angle_atom_site_label_1
_geom_angle_atom_site_label_2
_geom_angle_atom_site_label_3
_geom_angle
_geom_angle_site_symmetry_1
_geom_angle_site_symmetry_3
_geom_angle_publ_flag
O1 Si1 O2 90.27(11) . . ?
O1 Si1 N1 158.75(12) . . ?
O1 Si1 N2 93.67(11) . . ?
O2 Si1 N1 84.96(11) . . ?
O2 Si1 N2 91.03(11) . . ?
O4 Si1 O1 91.11(11) . . ?
O4 Si1 O2 176.73(12) . . ?
O4 Si1 N1 92.69(11) . . ?
O4 Si1 N2 85.93(11) . . ?
O3 Si1 O1 106.52(12) . . ?
O3 Si1 O2 91.49(11) . . ?
O3 Si1 O4 90.96(11) . . ?
O3 Si1 N1 94.32(12) . . ?
O3 Si1 N2 159.64(11) . . ?
N1 Si1 N2 65.79(11) . . ?
C1 O1 Si1 111.19(19) . . ?
C2 O2 Si1 111.2(2) . . ?
C12 O4 Si1 110.72(19) . . ?
C7 O3 Si1 110.6(2) . . ?
C13 N1 Si1 99.9(2) . . ?
C13 N1 C17 121.0(3) . . ?
C17 N1 Si1 139.0(2) . . ?
C13 N2 Si1 88.55(18) . . ?
C13 N2 C19 111.9(2) . . ?
C13 N2 C18 112.3(3) . . ?
C19 N2 Si1 117.5(2) . . ?
C18 N2 Si1 116.7(2) . . ?
C18 N2 C19 108.7(3) . . ?
O1 C1 C6 126.1(3) . . ?
O1 C1 C2 113.4(3) . . ?
C6 C1 C2 120.5(3) . . ?
C1 C6 Cl1 119.6(2) . . ?
C1 C6 C5 118.7(3) . . ?
C5 C6 Cl1 121.7(2) . . ?
O4 C12 C7 113.2(3) . . ?
O4 C12 C11 126.0(3) . . ?
C11 C12 C7 120.7(3) . . ?
O2 C2 C1 113.6(3) . . ?
O2 C2 C3 125.3(3) . . ?
C3 C2 C1 121.1(3) . . ?
O3 C7 C12 113.9(3) . . ?
O3 C7 C8 125.6(3) . . ?
C8 C7 C12 120.4(3) . . ?
N1 C13 N2 105.7(3) . . ?
N1 C13 C14 123.2(3) . . ?
C14 C13 N2 131.1(3) . . ?
C9 C10 Cl7 120.1(2) . . ?
C9 C10 C11 120.0(3) . . ?
C11 C10 Cl7 119.9(2) . . ?
N1 C17 H17 120.4 . . ?
N1 C17 C16 119.2(3) . . ?
C16 C17 H17 120.4 . . ?
C7 C8 Cl5 119.1(2) . . ?
C7 C8 C9 119.2(3) . . ?
C9 C8 Cl5 121.7(2) . . ?
N2 C19 H19A 109.5 . . ?
N2 C19 H19B 109.5 . . ?
N2 C19 H19C 109.5 . . ?
H19A C19 H19B 109.5 . . ?
H19A C19 H19C 109.5 . . ?
H19B C19 H19C 109.5 . . ?
C6 C5 Cl2 119.5(2) . . ?
C4 C5 Cl2 119.7(2) . . ?
C4 C5 C6 120.8(3) . . ?
C5 C4 Cl3 120.2(2) . . ?
C5 C4 C3 120.0(3) . . ?
C3 C4 Cl3 119.7(2) . . ?
C13 C14 H14 121.7 . . ?
C13 C14 C15 116.7(3) . . ?
C15 C14 H14 121.7 . . ?
C10 C9 Cl6 120.8(2) . . ?
C10 C9 C8 120.5(3) . . ?
C8 C9 Cl6 118.8(2) . . ?
C12 C11 Cl8 119.3(2) . . ?
C12 C11 C10 119.0(3) . . ?
C10 C11 Cl8 121.7(2) . . ?
C17 C16 H16 120.2 . . ?
C15 C16 C17 119.7(3) . . ?
C15 C16 H16 120.2 . . ?
C2 C3 Cl4 119.0(2) . . ?
C2 C3 C4 118.8(3) . . ?
C4 C3 Cl4 122.1(2) . . ?
C14 C15 H15 119.9 . . ?
C16 C15 C14 120.2(3) . . ?
C16 C15 H15 119.9 . . ?
N2 C18 H18A 109.5 . . ?
N2 C18 H18B 109.5 . . ?
N2 C18 H18C 109.5 . . ?
H18A C18 H18B 109.5 . . ?
H18A C18 H18C 109.5 . . ?
H18B C18 H18C 109.5 . . ?

loop_
_geom_bond_atom_site_label_1
_geom_bond_atom_site_label_2
_geom_bond_distance
_geom_bond_site_symmetry_2
_geom_bond_publ_flag
Cl8 C11 1.716(3) . ?
Cl7 C10 1.725(3) . ?
Cl1 C6 1.721(3) . ?
Cl3 C4 1.723(3) . ?
Cl5 C8 1.720(3) . ?
Cl2 C5 1.723(3) . ?
Cl4 C3 1.711(3) . ?
Cl6 C9 1.720(3) . ?
Si1 O1 1.743(2) . ?
Si1 O2 1.749(2) . ?
Si1 O4 1.742(2) . ?
Si1 O3 1.732(2) . ?
Si1 N1 1.942(3) . ?
Si1 N2 2.122(3) . ?
O1 C1 1.354(4) . ?
O2 C2 1.346(4) . ?
O4 C12 1.347(4) . ?
O3 C7 1.346(4) . ?
N1 C13 1.332(4) . ?
N1 C17 1.344(4) . ?
N2 C13 1.443(4) . ?
N2 C19 1.495(4) . ?
N2 C18 1.486(4) . ?
C1 C6 1.381(4) . ?
C1 C2 1.398(4) . ?
C6 C5 1.404(4) . ?
C12 C7 1.399(4) . ?
C12 C11 1.384(4) . ?
C2 C3 1.383(4) . ?
C7 C8 1.379(4) . ?
C13 C14 1.374(4) . ?
C10 C9 1.396(5) . ?
C10 C11 1.400(4) . ?
C17 H17 0.9500 . ?
C17 C16 1.390(5) . ?
C8 C9 1.398(4) . ?
C19 H19A 0.9800 . ?
C19 H19B 0.9800 . ?
C19 H19C 0.9800 . ?
C5 C4 1.393(4) . ?
C4 C3 1.400(4) . ?
C14 H14 0.9500 . ?
C14 C15 1.394(5) . ?
C16 H16 0.9500 . ?
C16 C15 1.389(5) . ?
C15 H15 0.9500 . ?
C18 H18A 0.9800 . ?
C18 H18B 0.9800 . ?
C18 H18C 0.9800 . ?

loop_
_geom_torsion_atom_site_label_1
_geom_torsion_atom_site_label_2
_geom_torsion_atom_site_label_3
_geom_torsion_atom_site_label_4
_geom_torsion
_geom_torsion_site_symmetry_1
_geom_torsion_site_symmetry_2
_geom_torsion_site_symmetry_3
_geom_torsion_site_symmetry_4
_geom_torsion_publ_flag
Cl7 C10 C9 Cl6 3.7(4) . . . . ?
Cl7 C10 C9 C8 -176.6(2) . . . . ?
Cl7 C10 C11 Cl8 -2.8(4) . . . . ?
Cl7 C10 C11 C12 176.4(2) . . . . ?
Cl1 C6 C5 Cl2 -0.9(4) . . . . ?
Cl1 C6 C5 C4 179.5(3) . . . . ?
Cl3 C4 C3 Cl4 4.8(4) . . . . ?
Cl3 C4 C3 C2 -176.6(2) . . . . ?
Cl5 C8 C9 Cl6 2.7(4) . . . . ?
Cl5 C8 C9 C10 -177.1(2) . . . . ?
Cl2 C5 C4 Cl3 -1.4(4) . . . . ?
Cl2 C5 C4 C3 179.9(3) . . . . ?
Si1 O1 C1 C6 -177.7(3) . . . . ?
Si1 O1 C1 C2 2.6(3) . . . . ?
Si1 O2 C2 C1 -5.4(3) . . . . ?
Si1 O2 C2 C3 175.5(3) . . . . ?
Si1 O4 C12 C7 3.3(3) . . . . ?
Si1 O4 C12 C11 -177.4(3) . . . . ?
Si1 O3 C7 C12 -6.5(3) . . . . ?
Si1 O3 C7 C8 172.3(3) . . . . ?
Si1 N1 C13 N2 -2.9(2) . . . . ?
Si1 N1 C13 C14 176.8(3) . . . . ?
Si1 N1 C17 C16 -175.2(2) . . . . ?
Si1 N2 C13 N1 2.6(2) . . . . ?
Si1 N2 C13 C14 -177.1(3) . . . . ?
O1 Si1 O2 C2 5.7(2) . . . . ?
O1 Si1 O4 C12 -112.3(2) . . . . ?
O1 Si1 O3 C7 98.4(2) . . . . ?
O1 C1 C6 Cl1 0.4(5) . . . . ?
O1 C1 C6 C5 -179.3(3) . . . . ?
O1 C1 C2 O2 1.9(4) . . . . ?
O1 C1 C2 C3 -178.9(3) . . . . ?
O2 Si1 O1 C1 -4.6(2) . . . . ?
O2 Si1 O3 C7 -170.9(2) . . . . ?
O2 C2 C3 Cl4 -4.8(5) . . . . ?
O2 C2 C3 C4 176.5(3) . . . . ?
O4 Si1 O1 C1 178.3(2) . . . . ?
O4 Si1 O3 C7 6.9(2) . . . . ?
O4 C12 C7 O3 2.1(4) . . . . ?
O4 C12 C7 C8 -176.7(3) . . . . ?
O4 C12 C11 Cl8 -0.6(4) . . . . ?
O4 C12 C11 C10 -179.8(3) . . . . ?
O3 Si1 O1 C1 87.0(2) . . . . ?
O3 Si1 O2 C2 -100.9(2) . . . . ?
O3 Si1 O4 C12 -5.8(2) . . . . ?
O3 C7 C8 Cl5 -4.7(4) . . . . ?
O3 C7 C8 C9 177.2(3) . . . . ?
N1 Si1 O1 C1 -81.3(4) . . . . ?
N1 Si1 O2 C2 164.9(2) . . . . ?
N1 Si1 O4 C12 88.6(2) . . . . ?
N1 Si1 O3 C7 -85.8(2) . . . . ?
N1 C13 C14 C15 0.0(5) . . . . ?
N1 C17 C16 C15 0.2(5) . . . . ?
N2 Si1 O1 C1 -95.7(2) . . . . ?
N2 Si1 O2 C2 99.3(2) . . . . ?
N2 Si1 O4 C12 154.1(2) . . . . ?
N2 Si1 O3 C7 -73.9(4) . . . . ?
N2 C13 C14 C15 179.6(3) . . . . ?
C1 C6 C5 Cl2 178.8(2) . . . . ?
C1 C6 C5 C4 -0.8(5) . . . . ?
C1 C2 C3 Cl4 176.1(2) . . . . ?
C1 C2 C3 C4 -2.6(5) . . . . ?
C6 C1 C2 O2 -177.9(3) . . . . ?
C6 C1 C2 C3 1.3(5) . . . . ?
C6 C5 C4 Cl3 178.2(2) . . . . ?
C6 C5 C4 C3 -0.5(5) . . . . ?
C12 C7 C8 Cl5 174.0(2) . . . . ?
C12 C7 C8 C9 -4.1(5) . . . . ?
C2 C1 C6 Cl1 -179.9(2) . . . . ?
C2 C1 C6 C5 0.4(5) . . . . ?
C7 C12 C11 Cl8 178.7(2) . . . . ?
C7 C12 C11 C10 -0.5(5) . . . . ?
C7 C8 C9 Cl6 -179.3(2) . . . . ?
C7 C8 C9 C10 1.0(5) . . . . ?
C13 N1 C17 C16 -0.4(5) . . . . ?
C13 C14 C15 C16 -0.1(5) . . . . ?
C17 N1 C13 N2 -179.4(3) . . . . ?
C17 N1 C13 C14 0.3(5) . . . . ?
C17 C16 C15 C14 0.0(5) . . . . ?
C19 N2 C13 N1 -116.6(3) . . . . ?
C19 N2 C13 C14 63.7(4) . . . . ?
C5 C4 C3 Cl4 -176.4(3) . . . . ?
C5 C4 C3 C2 2.2(5) . . . . ?
C9 C10 C11 Cl8 178.3(2) . . . . ?
C9 C10 C11 C12 -2.5(5) . . . . ?
C11 C12 C7 O3 -177.3(3) . . . . ?
C11 C12 C7 C8 3.9(5) . . . . ?
C11 C10 C9 Cl6 -177.4(2) . . . . ?
C11 C10 C9 C8 2.3(5) . . . . ?
C18 N2 C13 N1 120.9(3) . . . . ?
C18 N2 C13 C14 -58.7(4) . . . . ?
